data_2102205
loop_
_publ_author_name
'G\"orbitz, Carl Henrik'
'Hersleth, Hans-Petter'

_publ_section_title
;
 Selective solvent inclusion as a tool for mapping molecular properties
 in crystal structures: a diethylstilbestrol example
;
_journal_coeditor_code OS0062
_journal_issue 6
_journal_name_full 'Acta Crystallographica Section B'
_journal_page_first 1094
_journal_page_last 1102
_journal_paper_doi 10.1107/S0108768100012805
_journal_volume 56
_journal_year 2000
_chemical_formula_moiety 'C18 H20 O2,C2 H3 N'
_chemical_formula_sum 'C20 H23 N O2'
_chemical_formula_weight 309.39
_chemical_name_systematic
; 
 diethylstilbestrol acetonitrile solvate (1/1)
;
_space_group_IT_number 2
_symmetry_cell_setting triclinic
_symmetry_space_group_name_Hall '-P 1'
_symmetry_space_group_name_H-M 'P -1'
_atom_sites_solution_hydrogens geom
_atom_sites_solution_primary direct
_atom_sites_solution_secondary difmap
_audit_creation_method SHELXL-97
_cell_angle_alpha 95.762(1)
_cell_angle_beta 106.263(1)
_cell_angle_gamma 101.386(1)
_cell_formula_units_Z 2
_cell_length_a 7.5866(2)
_cell_length_b 8.9294(2)
_cell_length_c 13.4851(3)
_cell_measurement_reflns_used 6167
_cell_measurement_temperature 150(2)
_cell_measurement_theta_max 41.1
_cell_measurement_theta_min 2.4
_cell_volume 847.87(4)
_computing_cell_refinement 'SAINT (Bruker, 1998)'
_computing_data_collection 'SMART (Bruker, 1998)'
_computing_data_reduction 'SAINT (Bruker, 1998)'
_computing_molecular_graphics 'SHELXTL (Sheldrick, 1997)'
_computing_publication_material 'SHELXTL (Sheldrick, 1997)'
_computing_structure_refinement 'SHELXTL (Sheldrick, 1997)'
_computing_structure_solution 'SHELXTL (Sheldrick, 1997)'
_diffrn_ambient_temperature 150(2)
_diffrn_detector_area_resol_mean 8.3
_diffrn_measured_fraction_theta_full 0.898
_diffrn_measured_fraction_theta_max 0.898
_diffrn_measurement_device_type 'Siemens SMART CCD diffractometer'
_diffrn_measurement_method 'Sets of exposures each taken over 0.6\% \w rotation'
_diffrn_radiation_monochromator graphite
_diffrn_radiation_source 'fine-focus sealed tube'
_diffrn_radiation_type MoK\a
_diffrn_radiation_wavelength 0.71073
_diffrn_reflns_av_R_equivalents 0.0149
_diffrn_reflns_av_sigmaI/netI 0.0191
_diffrn_reflns_limit_h_max 13
_diffrn_reflns_limit_h_min -12
_diffrn_reflns_limit_k_max 15
_diffrn_reflns_limit_k_min -16
_diffrn_reflns_limit_l_max 24
_diffrn_reflns_limit_l_min -24
_diffrn_reflns_number 19304
_diffrn_reflns_theta_full 41.15
_diffrn_reflns_theta_max 41.15
_diffrn_reflns_theta_min 2.36
_diffrn_standards_decay_% 0
_exptl_absorpt_coefficient_mu 0.078
_exptl_absorpt_correction_T_max 0.985
_exptl_absorpt_correction_T_min 0.907
_exptl_absorpt_correction_type empirical
_exptl_absorpt_process_details 'SADABS (Sheldrick, 1996)'
_exptl_crystal_colour colourless
_exptl_crystal_density_diffrn 1.212
_exptl_crystal_density_meas ?
_exptl_crystal_density_method .
_exptl_crystal_description needle
_exptl_crystal_F_000 332
_exptl_crystal_size_max 1.25
_exptl_crystal_size_mid 0.45
_exptl_crystal_size_min 0.20
_refine_diff_density_max 0.686
_refine_diff_density_min -0.301
_refine_diff_density_rms 0.063
_refine_ls_extinction_method none
_refine_ls_goodness_of_fit_ref 1.065
_refine_ls_hydrogen_treatment mixed
_refine_ls_matrix_type full
_refine_ls_number_parameters 230
_refine_ls_number_reflns 10110
_refine_ls_number_restraints 0
_refine_ls_restrained_S_all 1.065
_refine_ls_R_factor_all 0.0734
_refine_ls_R_factor_gt 0.0512
_refine_ls_shift/su_max 0.011
_refine_ls_shift/su_mean 0.001
_refine_ls_structure_factor_coef Fsqd
_refine_ls_weighting_details 'calc w=1/[\s^2^(Fo^2^)+(0.0811P)^2^+0.1642P] where P=(Fo^2^+2Fc^2^)/3'
_refine_ls_weighting_scheme calc
_refine_ls_wR_factor_gt 0.1385
_refine_ls_wR_factor_ref 0.1600
_reflns_number_gt 7526
_reflns_number_total 10110
_reflns_threshold_expression >2sigma(I)
_cod_data_source_file os0062.cif
_cod_data_source_block dacn
_cod_original_cell_volume 847.87(3)
_cod_original_sg_symbol_H-M P-1
_cod_database_code 2102205
_cod_database_fobs_code 2102205

loop_
_symmetry_equiv_pos_as_xyz
'x, y, z'
'-x, -y, -z'

loop_
_atom_site_label
_atom_site_type_symbol
_atom_site_fract_x
_atom_site_fract_y
_atom_site_fract_z
_atom_site_U_iso_or_equiv
_atom_site_adp_type
_atom_site_occupancy
_atom_site_symmetry_multiplicity
_atom_site_calc_flag
_atom_site_refinement_flags
O1A O 0.80471(11) 0.05204(9) 0.03300(5) 0.03023(14) Uani 1 1 d .
H1A H 0.730(2) -0.0501(19) -0.0024(13) 0.045 Uiso 1 1 d .
C1A C 0.74945(9) 0.13852(8) 0.33342(5) 0.01556(10) Uani 1 1 d .
C2A C 0.87550(10) 0.24142(8) 0.29887(5) 0.01867(11) Uani 1 1 d .
H2A H 0.9517(10) 0.3381(12) 0.3457(6) 0.022 Uiso 1 1 calc R
C3A C 0.89547(11) 0.20990(9) 0.19940(6) 0.02185(12) Uani 1 1 d .
H3A H 0.9879(12) 0.2830(10) 0.1774(3) 0.026 Uiso 1 1 calc R
C4A C 0.78470(11) 0.07521(9) 0.13150(5) 0.02121(12) Uani 1 1 d .
C5A C 0.65768(11) -0.02917(9) 0.16350(5) 0.02128(12) Uani 1 1 d .
H5A H 0.5808(10) -0.1245(13) 0.1162(6) 0.026 Uiso 1 1 calc R
C6A C 0.64092(10) 0.00315(8) 0.26342(5) 0.01894(11) Uani 1 1 d .
H6A H 0.5497(11) -0.0717(9) 0.2857(3) 0.023 Uiso 1 1 calc R
C7A C 0.72353(9) 0.17162(7) 0.43879(5) 0.01476(10) Uani 1 1 d .
C8A C 0.51935(9) 0.16027(8) 0.43479(5) 0.01754(11) Uani 1 1 d .
H81A H 0.51354(11) 0.1810(2) 0.5068(6) 0.021 Uiso 1 1 calc R
H82A H 0.4457(6) 0.0538(9) 0.4040(3) 0.021 Uiso 1 1 calc R
C9A C 0.42856(12) 0.27288(11) 0.37117(7) 0.02610(15) Uani 1 1 d .
H91A H 0.2959(12) 0.2553(7) 0.3675(6) 0.039 Uiso 1 1 calc R
H92A H 0.4385(11) 0.2562(7) 0.3007(6) 0.039 Uiso 1 1 calc R
H93A H 0.4934(10) 0.3789(9) 0.4048(5) 0.039 Uiso 1 1 calc R
O1'A O 0.77319(11) 0.31509(9) 0.93152(5) 0.03122(14) Uani 1 1 d .
H1'A H 0.800(2) 0.233(2) 0.9634(13) 0.047 Uiso 1 1 d .
C1'A C 0.84593(9) 0.23464(7) 0.63501(5) 0.01509(10) Uani 1 1 d .
C2'A C 0.77289(10) 0.35838(8) 0.66465(5) 0.01849(11) Uani 1 1 d .
H2'A H 0.7368(5) 0.4258(9) 0.6155(6) 0.022 Uiso 1 1 calc R
C3'A C 0.75125(11) 0.38611(9) 0.76397(6) 0.02132(12) Uani 1 1 d .
H3'A H 0.7006(7) 0.4732(12) 0.7828(3) 0.026 Uiso 1 1 calc R
C4'A C 0.80259(11) 0.28827(9) 0.83614(5) 0.02093(12) Uani 1 1 d .
C5'A C 0.88035(11) 0.16689(9) 0.80941(5) 0.02108(12) Uani 1 1 d .
H5'A H 0.9190(5) 0.1008(9) 0.8594(7) 0.025 Uiso 1 1 calc R
C6'A C 0.90207(10) 0.14142(8) 0.71040(5) 0.01812(11) Uani 1 1 d .
H6'A H 0.9580(7) 0.0562(11) 0.6928(2) 0.022 Uiso 1 1 calc R
C7'A C 0.86972(9) 0.20164(7) 0.52907(5) 0.01440(9) Uani 1 1 d .
C8'A C 1.07068(9) 0.19920(8) 0.53269(5) 0.01702(10) Uani 1 1 d .
H83A H 1.07172(9) 0.1578(4) 0.4612(6) 0.020 Uiso 1 1 calc R
H84A H 1.1169(4) 0.1275(6) 0.5810(4) 0.020 Uiso 1 1 calc R
C9'A C 1.20546(11) 0.35973(10) 0.56983(7) 0.02472(14) Uani 1 1 d .
H94A H 1.3346(11) 0.35091(18) 0.5758(7) 0.037 Uiso 1 1 calc R
H95A H 1.2001(9) 0.4032(6) 0.6383(7) 0.037 Uiso 1 1 calc R
H96A H 1.1679(8) 0.4279(7) 0.5192(5) 0.037 Uiso 1 1 calc R
N1B N 0.59120(18) 0.74419(13) 0.92432(8) 0.0447(2) Uani 1 1 d .
C1B C 0.47328(19) 0.63215(13) 0.89979(7) 0.0376(2) Uani 1 1 d .
C2B C 0.3256(2) 0.49062(14) 0.87176(9) 0.0452(3) Uani 1 1 d .
H21B H 0.3808(7) 0.4005(10) 0.8622(9) 0.068 Uiso 1 1 calc R
H22B H 0.2287(14) 0.4937(6) 0.8056(9) 0.068 Uiso 1 1 calc R
H23B H 0.2663(13) 0.4809(7) 0.9283(8) 0.068 Uiso 1 1 calc R

loop_
_atom_site_aniso_label
_atom_site_aniso_U_11
_atom_site_aniso_U_22
_atom_site_aniso_U_33
_atom_site_aniso_U_23
_atom_site_aniso_U_13
_atom_site_aniso_U_12
O1A 0.0429(4) 0.0369(3) 0.0161(2) 0.0056(2) 0.0141(2) 0.0134(3)
C1A 0.0159(2) 0.0181(2) 0.0137(2) 0.00371(18) 0.00495(18) 0.00521(18)
C2A 0.0196(3) 0.0213(3) 0.0161(2) 0.0047(2) 0.0069(2) 0.0040(2)
C3A 0.0243(3) 0.0268(3) 0.0178(3) 0.0077(2) 0.0098(2) 0.0065(2)
C4A 0.0261(3) 0.0275(3) 0.0141(2) 0.0058(2) 0.0078(2) 0.0121(2)
C5A 0.0254(3) 0.0225(3) 0.0156(2) 0.0014(2) 0.0055(2) 0.0070(2)
C6A 0.0203(3) 0.0199(3) 0.0162(2) 0.0024(2) 0.0054(2) 0.0044(2)
C7A 0.0154(2) 0.0160(2) 0.0142(2) 0.00380(17) 0.00557(18) 0.00481(17)
C8A 0.0152(2) 0.0212(3) 0.0172(2) 0.0054(2) 0.00593(19) 0.00429(19)
C9A 0.0204(3) 0.0328(4) 0.0317(4) 0.0153(3) 0.0106(3) 0.0126(3)
O1'A 0.0458(4) 0.0361(3) 0.0195(2) 0.0052(2) 0.0188(3) 0.0143(3)
C1'A 0.0158(2) 0.0169(2) 0.0138(2) 0.00301(17) 0.00555(18) 0.00487(18)
C2'A 0.0224(3) 0.0186(3) 0.0186(3) 0.0052(2) 0.0097(2) 0.0082(2)
C3'A 0.0269(3) 0.0206(3) 0.0209(3) 0.0030(2) 0.0124(2) 0.0087(2)
C4'A 0.0241(3) 0.0247(3) 0.0157(2) 0.0024(2) 0.0094(2) 0.0055(2)
C5'A 0.0252(3) 0.0261(3) 0.0150(2) 0.0066(2) 0.0075(2) 0.0096(2)
C6'A 0.0214(3) 0.0208(3) 0.0150(2) 0.00489(19) 0.0065(2) 0.0088(2)
C7'A 0.0156(2) 0.0156(2) 0.0136(2) 0.00319(17) 0.00544(17) 0.00535(17)
C8'A 0.0162(2) 0.0200(3) 0.0161(2) 0.00296(19) 0.00547(19) 0.00653(19)
C9'A 0.0192(3) 0.0259(3) 0.0263(3) -0.0017(3) 0.0079(2) 0.0007(2)
N1B 0.0637(7) 0.0452(5) 0.0292(4) 0.0051(4) 0.0127(4) 0.0245(5)
C1B 0.0593(7) 0.0387(5) 0.0210(3) 0.0059(3) 0.0113(4) 0.0267(5)
C2B 0.0696(8) 0.0390(5) 0.0279(4) 0.0065(4) 0.0087(5) 0.0234(5)

loop_
_atom_type_symbol
_atom_type_description
_atom_type_scat_dispersion_real
_atom_type_scat_dispersion_imag
_atom_type_scat_source
C C 0.0033 0.0016 'International Tables Vol C Tables 4.2.6.8 and 6.1.1.4'
H H 0.0000 0.0000 'International Tables Vol C Tables 4.2.6.8 and 6.1.1.4'
N N 0.0061 0.0033 'International Tables Vol C Tables 4.2.6.8 and 6.1.1.4'
O O 0.0106 0.0060 'International Tables Vol C Tables 4.2.6.8 and 6.1.1.4'

loop_
_geom_angle_atom_site_label_1
_geom_angle_atom_site_label_2
_geom_angle_atom_site_label_3
_geom_angle
C4A O1A H1A 108.2(10)
C2A C1A C6A 117.37(6)
C2A C1A C7A 122.34(6)
C6A C1A C7A 120.26(6)
C3A C2A C1A 121.58(7)
C3A C2A H2A 119.2
C1A C2A H2A 119.2
C4A C3A C2A 119.66(7)
C4A C3A H3A 120.2
C2A C3A H3A 120.2
O1A C4A C3A 117.49(7)
O1A C4A C5A 122.43(7)
C3A C4A C5A 120.08(6)
C4A C5A C6A 119.55(7)
C4A C5A H5A 120.2
C6A C5A H5A 120.2
C5A C6A C1A 121.75(6)
C5A C6A H6A 119.1
C1A C6A H6A 119.1
C7'A C7A C1A 122.36(6)
C7'A C7A C8A 123.84(6)
C1A C7A C8A 113.73(5)
C7A C8A C9A 113.34(6)
C7A C8A H81A 108.9
C9A C8A H81A 108.9
C7A C8A H82A 108.9
C9A C8A H82A 108.9
H81A C8A H82A 107.7
C8A C9A H91A 109.5
C8A C9A H92A 109.5
H91A C9A H92A 109.5
C8A C9A H93A 109.5
H91A C9A H93A 109.5
H92A C9A H93A 109.5
C4'A O1'A H1'A 105.2(11)
C2'A C1'A C6'A 117.27(6)
C2'A C1'A C7'A 122.90(5)
C6'A C1'A C7'A 119.81(6)
C3'A C2'A C1'A 121.73(6)
C3'A C2'A H2'A 119.1
C1'A C2'A H2'A 119.1
C4'A C3'A C2'A 119.67(6)
C4'A C3'A H3'A 120.2
C2'A C3'A H3'A 120.2
O1'A C4'A C5'A 122.10(7)
O1'A C4'A C3'A 118.29(7)
C5'A C4'A C3'A 119.62(6)
C6'A C5'A C4'A 119.98(6)
C6'A C5'A H5'A 120.0
C4'A C5'A H5'A 120.0
C5'A C6'A C1'A 121.68(6)
C5'A C6'A H6'A 119.2
C1'A C6'A H6'A 119.2
C7A C7'A C1'A 122.97(6)
C7A C7'A C8'A 123.44(6)
C1'A C7'A C8'A 113.55(5)
C7'A C8'A C9'A 112.60(6)
C7'A C8'A H83A 109.1
C9'A C8'A H83A 109.1
C7'A C8'A H84A 109.1
C9'A C8'A H84A 109.1
H83A C8'A H84A 107.8
C8'A C9'A H94A 109.5
C8'A C9'A H95A 109.5
H94A C9'A H95A 109.5
C8'A C9'A H96A 109.5
H94A C9'A H96A 109.5
H95A C9'A H96A 109.5
N1B C1B C2B 178.50(11)
C1B C2B H21B 109.5
C1B C2B H22B 109.5
H21B C2B H22B 109.5
C1B C2B H23B 109.5
H21B C2B H23B 109.5
H22B C2B H23B 109.5

loop_
_geom_bond_atom_site_label_1
_geom_bond_atom_site_label_2
_geom_bond_distance
O1A C4A 1.3785(9)
O1A H1A 0.970(17)
C1A C2A 1.4015(9)
C1A C6A 1.4046(10)
C1A C7A 1.4967(8)
C2A C3A 1.3987(9)
C2A H2A 0.9835
C3A C4A 1.3928(11)
C3A H3A 0.9904
C4A C5A 1.3939(11)
C5A C6A 1.3954(10)
C5A H5A 0.9786
C6A H6A 0.9949
C7A C7'A 1.3583(9)
C7A C8A 1.5175(9)
C8A C9A 1.5288(10)
C8A H81A 0.9846
C8A H82A 0.9846
C9A H91A 0.9739
C9A H92A 0.9739
C9A H93A 0.9739
O1'A C4'A 1.3717(9)
O1'A H1'A 0.915(18)
C1'A C2'A 1.4017(9)
C1'A C6'A 1.4054(9)
C1'A C7'A 1.4971(8)
C2'A C3'A 1.3981(9)
C2'A H2'A 0.9589
C3'A C4'A 1.3981(11)
C3'A H3'A 0.9744
C4'A C5'A 1.3950(11)
C5'A C6'A 1.3923(9)
C5'A H5'A 0.9623
C6'A H6'A 0.9814
C7'A C8'A 1.5162(9)
C8'A C9'A 1.5301(10)
C8'A H83A 1.0007
C8'A H84A 1.0007
C9'A H94A 0.9800
C9'A H95A 0.9800
C9'A H96A 0.9800
N1B C1B 1.1511(17)
C1B C2B 1.4503(19)
C2B H21B 0.9910
C2B H22B 0.9910
C2B H23B 0.9910

loop_
_geom_hbond_atom_site_label_D
_geom_hbond_atom_site_label_H
_geom_hbond_atom_site_label_A
_geom_hbond_distance_DH
_geom_hbond_distance_HA
_geom_hbond_distance_DA
_geom_hbond_angle_DHA
_geom_hbond_publ_flag
_geom_hbond_site_symmetry_A
O1A H1A N1B 0.970(17) 1.935(17) 2.9037(14) 176.8(15) y 1_544
O1'A H1'A O1A 0.915(18) 1.950(18) 2.8515(10) 168.4(16) y 1_556

loop_
_geom_torsion_atom_site_label_1
_geom_torsion_atom_site_label_2
_geom_torsion_atom_site_label_3
_geom_torsion_atom_site_label_4
_geom_torsion
C6A C1A C2A C3A -1.10(10)
C7A C1A C2A C3A -178.83(6)
C1A C2A C3A C4A 1.63(11)
C2A C3A C4A O1A 177.73(7)
C2A C3A C4A C5A -1.42(11)
O1A C4A C5A C6A -178.38(7)
C3A C4A C5A C6A 0.72(11)
C4A C5A C6A C1A -0.21(11)
C2A C1A C6A C5A 0.38(10)
C7A C1A C6A C5A 178.17(6)
C2A C1A C7A C7'A -56.41(9)
C6A C1A C7A C7'A 125.92(7)
C2A C1A C7A C8A 126.51(7)
C6A C1A C7A C8A -51.16(8)
C7'A C7A C8A C9A 123.02(7)
C1A C7A C8A C9A -59.96(8)
C6'A C1'A C2'A C3'A -1.78(11)
C7'A C1'A C2'A C3'A 179.66(6)
C1'A C2'A C3'A C4'A -0.27(12)
C2'A C3'A C4'A O1'A -177.64(7)
C2'A C3'A C4'A C5'A 1.99(12)
O1'A C4'A C5'A C6'A 178.02(7)
C3'A C4'A C5'A C6'A -1.60(12)
C4'A C5'A C6'A C1'A -0.54(12)
C2'A C1'A C6'A C5'A 2.19(11)
C7'A C1'A C6'A C5'A -179.21(7)
C1A C7A C7'A C1'A -179.88(6)
C8A C7A C7'A C1'A -3.10(10)
C1A C7A C7'A C8'A -2.21(10)
C8A C7A C7'A C8'A 174.57(6)
C2'A C1'A C7'A C7A -59.13(9)
C6'A C1'A C7'A C7A 122.35(7)
C2'A C1'A C7'A C8'A 122.99(7)
C6'A C1'A C7'A C8'A -55.53(8)
C7A C7'A C8'A C9'A 113.05(7)
C1'A C7'A C8'A C9'A -69.08(7)

loop_
_cod_related_entry_id
_cod_related_entry_database
_cod_related_entry_code
1 ChemSpider 30654473
